data_1535105
loop_
_publ_author_name
'Belokoneva, E.L.'
'Smirnitskaya, Yu.Ya.'
'Tsirel'son, V.G.'

_publ_section_title
;
 Distribution of electron density in dioptase as the result of precisional
 X-ray diffraction study.
;
_journal_name_full 'Zhurnal Neorganicheskoi Khimii'
_journal_page_first 1588
_journal_page_last 1596
_journal_volume 37
_journal_year 1992
_chemical_formula_sum 'Cu6 H12 O24 Si6'
_chemical_name_systematic 'Cu6 (Si6 O18) (H2 O)6'
_space_group_IT_number 148
_symmetry_space_group_name_Hall '-P 3*'
_symmetry_space_group_name_H-M 'R -3 :R'
_cell_angle_alpha 112.9
_cell_angle_beta 112.9
_cell_angle_gamma 112.9
_cell_formula_units_Z 1
_cell_length_a 8.818
_cell_length_b 8.818
_cell_length_c 8.818
_cell_volume 448.523
_citation_journal_id_ASTM ZNOKAQ
_cod_data_source_file Belokoneva_ZNOKAQ_1992_1331.cif
_cod_data_source_block H12Cu6O24Si6
_cod_original_cell_volume 448.5234
_cod_original_sg_symbol_Hall '-R 3 (-y+z,x+z,-x+y+z)'
_cod_original_formula_sum 'H12 Cu6 O24 Si6'
_cod_database_code 1535105

loop_
_symmetry_equiv_pos_as_xyz
x,y,z
z,x,y
y,z,x
-x,-y,-z
-z,-x,-y
-y,-z,-x

loop_
_atom_site_label
_atom_site_type_symbol
_atom_site_fract_x
_atom_site_fract_y
_atom_site_fract_z
_atom_site_occupancy
_atom_site_U_iso_or_equiv
O1 O-2 0.0264 -0.0118 -0.2638 1 0.0
O3 O-2 0.3224 0.3743 -0.0537 1 0.0
O2 O-2 -0.0455 0.2164 -0.3634 1 0.0
H2 H+1 0.7546 0.8019 0.5168 1 0.0
O4 O-2 0.6192 0.7204 0.3968 1 0.0
H1 H+1 0.5278 0.7079 0.4344 1 0.0
Si1 Si+4 0.08259 0.21654 -0.1762 1 0.0
Cu1 Cu+2 0.05878 0.46943 -0.3395 1 0.0
